data_7150785
loop_
_publ_author_name
'March-Cortijos, Andrea'
'Snape, Timothy J.'

_publ_section_title
;
 Towards a chemo-enzymatic method for the asymmetric synthesis of
 \b-amino tertiary alcohols
;
_journal_issue 24
_journal_name_full 'Organic &amp; Biomolecular Chemistry'
_journal_page_first 5163
_journal_page_last 5165
_journal_paper_doi 10.1039/b916013b
_journal_volume 7
_journal_year 2009
_chemical_formula_sum 'C9 H15 N O4'
_chemical_formula_weight 201.22
_chemical_name_systematic
;
?
;
_space_group_IT_number 14
_symmetry_cell_setting monoclinic
_symmetry_space_group_name_Hall '-P 2ybc'
_symmetry_space_group_name_H-M 'P 1 21/c 1'
_atom_sites_solution_hydrogens geom
_atom_sites_solution_primary direct
_atom_sites_solution_secondary difmap
_audit_creation_method SHELXL-97
_cell_angle_alpha 90.00
_cell_angle_beta 110.024(3)
_cell_angle_gamma 90.00
_cell_formula_units_Z 4
_cell_length_a 9.2759(13)
_cell_length_b 14.318(2)
_cell_length_c 7.9435(11)
_cell_measurement_reflns_used 882
_cell_measurement_temperature 100(2)
_cell_measurement_theta_max 21.06
_cell_measurement_theta_min 2.74
_cell_volume 991.2(2)
_computing_cell_refinement 'Bruker SMART'
_computing_data_collection 'Bruker SMART'
_computing_data_reduction 'Bruker SAINT'
_computing_molecular_graphics 'Bruker SHELXTL'
_computing_publication_material 'Bruker SHELXTL'
_computing_structure_refinement 'SHELXL-97 (Sheldrick, 1997)'
_computing_structure_solution 'SHELXS-97 (Sheldrick, 1990)'
_diffrn_ambient_temperature 100(2)
_diffrn_measured_fraction_theta_full 0.996
_diffrn_measured_fraction_theta_max 0.996
_diffrn_measurement_device_type 'CCD area detector'
_diffrn_measurement_method 'phi and omega scans'
_diffrn_radiation_monochromator graphite
_diffrn_radiation_source 'fine-focus sealed tube'
_diffrn_radiation_type MoK\a
_diffrn_radiation_wavelength 0.71073
_diffrn_reflns_av_R_equivalents 0.0588
_diffrn_reflns_av_sigmaI/netI 0.0886
_diffrn_reflns_limit_h_max 10
_diffrn_reflns_limit_h_min -11
_diffrn_reflns_limit_k_max 11
_diffrn_reflns_limit_k_min -17
_diffrn_reflns_limit_l_max 9
_diffrn_reflns_limit_l_min -9
_diffrn_reflns_number 5675
_diffrn_reflns_theta_full 26.44
_diffrn_reflns_theta_max 26.44
_diffrn_reflns_theta_min 2.34
_exptl_absorpt_coefficient_mu 0.106
_exptl_absorpt_correction_type none
_exptl_crystal_colour colourless
_exptl_crystal_density_diffrn 1.348
_exptl_crystal_density_method 'not measured'
_exptl_crystal_description plate
_exptl_crystal_F_000 432
_exptl_crystal_size_max 0.40
_exptl_crystal_size_mid 0.20
_exptl_crystal_size_min 0.10
_refine_diff_density_max 0.196
_refine_diff_density_min -0.211
_refine_diff_density_rms 0.046
_refine_ls_extinction_method none
_refine_ls_goodness_of_fit_ref 0.881
_refine_ls_hydrogen_treatment constr
_refine_ls_matrix_type full
_refine_ls_number_parameters 131
_refine_ls_number_reflns 2032
_refine_ls_number_restraints 0
_refine_ls_restrained_S_all 0.881
_refine_ls_R_factor_all 0.0772
_refine_ls_R_factor_gt 0.0438
_refine_ls_shift/su_max 0.000
_refine_ls_shift/su_mean 0.000
_refine_ls_structure_factor_coef Fsqd
_refine_ls_weighting_details 'calc w=1/[\s^2^(Fo^2^)+(0.0203P)^2^+0.0000P] where P=(Fo^2^+2Fc^2^)/3'
_refine_ls_weighting_scheme calc
_refine_ls_wR_factor_gt 0.0718
_refine_ls_wR_factor_ref 0.0787
_reflns_number_gt 1344
_reflns_number_total 2032
_reflns_threshold_expression >2sigma(I)
_cod_data_source_file b916013b.txt
_cod_data_source_block s3170
_cod_depositor_comments
;
The following automatic conversions were performed:
'_symmetry_cell_setting' value 'Monoclinic' changed to 'monoclinic'
according to '/home/saulius/struct/CIF-dictionaries/cif_core.dic'
dictionary named 'cif_core.dic' version 2.4.1 from 2010-06-29.

Automatic conversion script
Id: cif_fix_enum 1527 2010-12-29 10:47:43Z saulius 
;
_cod_original_sg_symbol_H-M P2(1)/c
_cod_database_code 7150785

loop_
_symmetry_equiv_pos_as_xyz
'x, y, z'
'-x, y+1/2, -z+1/2'
'-x, -y, -z'
'x, -y-1/2, z-1/2'

loop_
_atom_site_label
_atom_site_type_symbol
_atom_site_fract_x
_atom_site_fract_y
_atom_site_fract_z
_atom_site_U_iso_or_equiv
_atom_site_adp_type
_atom_site_occupancy
_atom_site_symmetry_multiplicity
_atom_site_calc_flag
_atom_site_refinement_flags
_atom_site_disorder_assembly
_atom_site_disorder_group
O1 O 0.79347(14) 0.40739(9) 0.45959(17) 0.0198(3) Uani 1 1 d . . .
H1 H 0.7568 0.4611 0.4309 0.030 Uiso 1 1 calc R . .
O2 O 0.87627(13) 0.33065(9) 0.06654(16) 0.0165(3) Uani 1 1 d . . .
H2 H 0.8288 0.3255 -0.0440 0.025 Uiso 1 1 calc R . .
O3 O 0.72596(14) 0.19336(8) 0.21124(16) 0.0182(3) Uani 1 1 d . . .
H3 H 0.7548 0.1675 0.1333 0.027 Uiso 1 1 calc R . .
O4 O 0.72868(15) 0.58292(9) 0.30757(18) 0.0248(4) Uani 1 1 d . . .
N1 N 0.76339(16) 0.52762(10) 0.0581(2) 0.0146(4) Uani 1 1 d . . .
C1 C 0.8769(2) 0.38019(13) 0.3454(2) 0.0163(4) Uani 1 1 d . . .
H1A H 0.9390 0.3241 0.3963 0.020 Uiso 1 1 calc R . .
H1B H 0.9482 0.4310 0.3422 0.020 Uiso 1 1 calc R . .
C2 C 0.77196(19) 0.35871(12) 0.1542(2) 0.0137(4) Uani 1 1 d . . .
C3 C 0.6570(2) 0.28106(12) 0.1453(2) 0.0164(4) Uani 1 1 d . . .
H3A H 0.5921 0.3003 0.2155 0.020 Uiso 1 1 calc R . .
H3B H 0.5892 0.2732 0.0192 0.020 Uiso 1 1 calc R . .
C4 C 0.67616(19) 0.44310(12) 0.0618(2) 0.0146(4) Uani 1 1 d . . .
H4A H 0.6160 0.4256 -0.0632 0.018 Uiso 1 1 calc R . .
H4B H 0.6024 0.4577 0.1233 0.018 Uiso 1 1 calc R . .
C5 C 0.8108(2) 0.54074(13) -0.0986(2) 0.0169(4) Uani 1 1 d . . .
H5A H 0.8535 0.4813 -0.1244 0.020 Uiso 1 1 calc R . .
H5B H 0.8934 0.5881 -0.0696 0.020 Uiso 1 1 calc R . .
C6 C 0.6854(2) 0.57055(12) -0.2600(3) 0.0169(4) Uani 1 1 d . . .
C7 C 0.5881(2) 0.59290(13) -0.3922(3) 0.0202(5) Uani 1 1 d . . .
H7 H 0.5092 0.6110 -0.4995 0.024 Uiso 1 1 calc R . .
C8 C 0.7729(2) 0.59654(13) 0.1795(3) 0.0185(5) Uani 1 1 d . . .
C9 C 0.8387(2) 0.68900(13) 0.1550(3) 0.0244(5) Uani 1 1 d . . .
H9A H 0.7853 0.7119 0.0333 0.037 Uiso 1 1 calc R . .
H9B H 0.9482 0.6817 0.1738 0.037 Uiso 1 1 calc R . .
H9C H 0.8258 0.7338 0.2420 0.037 Uiso 1 1 calc R . .

loop_
_atom_site_aniso_label
_atom_site_aniso_U_11
_atom_site_aniso_U_22
_atom_site_aniso_U_33
_atom_site_aniso_U_23
_atom_site_aniso_U_13
_atom_site_aniso_U_12
O1 0.0308(8) 0.0164(8) 0.0164(8) 0.0016(6) 0.0132(6) 0.0044(7)
O2 0.0188(7) 0.0205(8) 0.0119(7) 0.0001(6) 0.0074(6) 0.0030(6)
O3 0.0288(8) 0.0142(7) 0.0139(7) -0.0003(6) 0.0101(6) 0.0016(6)
O4 0.0421(9) 0.0189(8) 0.0207(8) 0.0002(6) 0.0201(7) 0.0000(7)
N1 0.0206(9) 0.0126(9) 0.0129(9) 0.0000(7) 0.0085(7) -0.0003(7)
C1 0.0202(10) 0.0150(11) 0.0157(11) 0.0001(8) 0.0087(9) 0.0006(8)
C2 0.0152(10) 0.0148(11) 0.0138(10) -0.0003(8) 0.0085(8) 0.0011(8)
C3 0.0208(11) 0.0142(11) 0.0147(11) -0.0001(8) 0.0069(9) 0.0015(8)
C4 0.0154(10) 0.0145(11) 0.0140(10) -0.0001(8) 0.0051(8) -0.0014(8)
C5 0.0191(10) 0.0171(12) 0.0168(11) -0.0008(8) 0.0093(9) 0.0003(8)
C6 0.0213(11) 0.0145(11) 0.0190(11) -0.0004(8) 0.0121(10) -0.0004(9)
C7 0.0245(11) 0.0194(12) 0.0171(11) 0.0012(9) 0.0076(10) 0.0030(9)
C8 0.0220(11) 0.0149(11) 0.0175(11) 0.0009(9) 0.0051(9) 0.0014(9)
C9 0.0373(12) 0.0159(12) 0.0232(12) -0.0023(9) 0.0145(10) -0.0026(10)

loop_
_atom_type_symbol
_atom_type_description
_atom_type_scat_dispersion_real
_atom_type_scat_dispersion_imag
_atom_type_scat_source
C C 0.0033 0.0016 'International Tables Vol C Tables 4.2.6.8 and 6.1.1.4'
H H 0.0000 0.0000 'International Tables Vol C Tables 4.2.6.8 and 6.1.1.4'
N N 0.0061 0.0033 'International Tables Vol C Tables 4.2.6.8 and 6.1.1.4'
O O 0.0106 0.0060 'International Tables Vol C Tables 4.2.6.8 and 6.1.1.4'

loop_
_geom_angle_atom_site_label_1
_geom_angle_atom_site_label_2
_geom_angle_atom_site_label_3
_geom_angle
_geom_angle_site_symmetry_1
_geom_angle_site_symmetry_3
_geom_angle_publ_flag
C1 O1 H1 109.5 . . ?
C2 O2 H2 109.5 . . ?
C3 O3 H3 109.5 . . ?
C8 N1 C4 119.21(15) . . ?
C8 N1 C5 122.88(15) . . ?
C4 N1 C5 116.83(14) . . ?
O1 C1 C2 112.69(14) . . ?
O1 C1 H1A 109.1 . . ?
C2 C1 H1A 109.1 . . ?
O1 C1 H1B 109.1 . . ?
C2 C1 H1B 109.1 . . ?
H1A C1 H1B 107.8 . . ?
O2 C2 C3 110.58(14) . . ?
O2 C2 C1 103.51(13) . . ?
C3 C2 C1 112.94(15) . . ?
O2 C2 C4 111.53(14) . . ?
C3 C2 C4 105.76(13) . . ?
C1 C2 C4 112.66(15) . . ?
O3 C3 C2 114.01(14) . . ?
O3 C3 H3A 108.8 . . ?
C2 C3 H3A 108.8 . . ?
O3 C3 H3B 108.8 . . ?
C2 C3 H3B 108.8 . . ?
H3A C3 H3B 107.6 . . ?
N1 C4 C2 115.39(14) . . ?
N1 C4 H4A 108.4 . . ?
C2 C4 H4A 108.4 . . ?
N1 C4 H4B 108.4 . . ?
C2 C4 H4B 108.4 . . ?
H4A C4 H4B 107.5 . . ?
N1 C5 C6 113.58(14) . . ?
N1 C5 H5A 108.9 . . ?
C6 C5 H5A 108.9 . . ?
N1 C5 H5B 108.9 . . ?
C6 C5 H5B 108.9 . . ?
H5A C5 H5B 107.7 . . ?
C7 C6 C5 177.6(2) . . ?
C6 C7 H7 180.0 . . ?
O4 C8 N1 120.64(17) . . ?
O4 C8 C9 120.76(18) . . ?
N1 C8 C9 118.59(17) . . ?
C8 C9 H9A 109.5 . . ?
C8 C9 H9B 109.5 . . ?
H9A C9 H9B 109.5 . . ?
C8 C9 H9C 109.5 . . ?
H9A C9 H9C 109.5 . . ?
H9B C9 H9C 109.5 . . ?

loop_
_geom_bond_atom_site_label_1
_geom_bond_atom_site_label_2
_geom_bond_distance
_geom_bond_site_symmetry_2
_geom_bond_publ_flag
O1 C1 1.433(2) . ?
O1 H1 0.8400 . ?
O2 C2 1.4296(19) . ?
O2 H2 0.8400 . ?
O3 C3 1.425(2) . ?
O3 H3 0.8400 . ?
O4 C8 1.235(2) . ?
N1 C8 1.361(2) . ?
N1 C4 1.462(2) . ?
N1 C5 1.467(2) . ?
C1 C2 1.528(2) . ?
C1 H1A 0.9900 . ?
C1 H1B 0.9900 . ?
C2 C3 1.525(2) . ?
C2 C4 1.530(2) . ?
C3 H3A 0.9900 . ?
C3 H3B 0.9900 . ?
C4 H4A 0.9900 . ?
C4 H4B 0.9900 . ?
C5 C6 1.469(2) . ?
C5 H5A 0.9900 . ?
C5 H5B 0.9900 . ?
C6 C7 1.171(2) . ?
C7 H7 0.9500 . ?
C8 C9 1.499(3) . ?
C9 H9A 0.9800 . ?
C9 H9B 0.9800 . ?
C9 H9C 0.9800 . ?

loop_
_geom_hbond_atom_site_label_D
_geom_hbond_atom_site_label_H
_geom_hbond_atom_site_label_A
_geom_hbond_distance_DH
_geom_hbond_distance_HA
_geom_hbond_distance_DA
_geom_hbond_angle_DHA
_geom_hbond_site_symmetry_A
O3 H3 O1 0.84 1.88 2.7067(17) 169.5 4_565
O2 H2 O3 0.84 1.87 2.7079(17) 176.6 4_565
O1 H1 O4 0.84 1.97 2.7639(18) 156.3 .

loop_
_geom_torsion_atom_site_label_1
_geom_torsion_atom_site_label_2
_geom_torsion_atom_site_label_3
_geom_torsion_atom_site_label_4
_geom_torsion
_geom_torsion_site_symmetry_1
_geom_torsion_site_symmetry_2
_geom_torsion_site_symmetry_3
_geom_torsion_site_symmetry_4
_geom_torsion_publ_flag
O1 C1 C2 O2 -178.18(13) . . . . ?
O1 C1 C2 C3 -58.56(19) . . . . ?
O1 C1 C2 C4 61.20(19) . . . . ?
O2 C2 C3 O3 53.81(19) . . . . ?
C1 C2 C3 O3 -61.65(19) . . . . ?
C4 C2 C3 O3 174.69(14) . . . . ?
C8 N1 C4 C2 -100.03(19) . . . . ?
C5 N1 C4 C2 91.50(19) . . . . ?
O2 C2 C4 N1 -61.11(19) . . . . ?
C3 C2 C4 N1 178.62(14) . . . . ?
C1 C2 C4 N1 54.8(2) . . . . ?
C8 N1 C5 C6 -92.2(2) . . . . ?
C4 N1 C5 C6 75.8(2) . . . . ?
N1 C5 C6 C7 -154(5) . . . . ?
C4 N1 C8 O4 10.8(3) . . . . ?
C5 N1 C8 O4 178.50(16) . . . . ?
C4 N1 C8 C9 -169.57(16) . . . . ?
C5 N1 C8 C9 -1.8(3) . . . . ?

loop_
_cod_related_entry_id
_cod_related_entry_database
_cod_related_entry_code
1 ChemSpider 30653408
